data_4344770
loop_
_publ_author_name
'Dissanayake, K. Tauni'
'Mendoza, Laura M.'
'Martin, Philip D.'
'Suescun, Leopoldo'
'Rabuffetti, Federico A.'

_publ_section_title
;
 Open-Framework Structures of Anhydrous Sr(CF3COO)2 and Ba(CF3COO)2.
;
_journal_issue 1
_journal_name_full 'Inorganic chemistry'
_journal_page_first 170
_journal_paper_doi 10.1021/acs.inorgchem.5b02081
_journal_volume 55
_journal_year 2015
_chemical_formula_sum 'C4 Ba F6 O4'
_chemical_formula_weight 363.38
_space_group_crystal_system trigonal
_space_group_IT_number 148
_space_group_name_Hall '-R 3'
_space_group_name_H-M_alt 'R -3 :H'
_symmetry_space_group_name_Hall '-R 3'
_symmetry_space_group_name_H-M 'R -3 :H'
_audit_creation_method SHELXL-2014/7
_cell_angle_alpha 90
_cell_angle_beta 90
_cell_angle_gamma 120
_cell_formula_units_Z 18
_cell_length_a 21.2541(18)
_cell_length_b 21.2541(18)
_cell_length_c 10.4984(10)
_cell_measurement_reflns_used 8652
_cell_measurement_temperature 100(2)
_cell_measurement_theta_max 29.195
_cell_measurement_theta_min 2.233
_cell_volume 4107.1(6)
_computing_structure_refinement 'SHELXL-2014/7 (Sheldrick, 2014)'
_diffrn_ambient_temperature 100(2)
_diffrn_measured_fraction_theta_full 1.000
_diffrn_measured_fraction_theta_max 1.000
_diffrn_measurement_device_type 'Bruker D8 Quest'
_diffrn_radiation_type MoK\a
_diffrn_radiation_wavelength 0.71073
_diffrn_reflns_av_R_equivalents 0.0444
_diffrn_reflns_av_unetI/netI 0.0263
_diffrn_reflns_laue_measured_fraction_full 1.000
_diffrn_reflns_laue_measured_fraction_max 1.000
_diffrn_reflns_limit_h_max 26
_diffrn_reflns_limit_h_min -26
_diffrn_reflns_limit_k_max 21
_diffrn_reflns_limit_k_min -25
_diffrn_reflns_limit_l_max 13
_diffrn_reflns_limit_l_min -13
_diffrn_reflns_number 21122
_diffrn_reflns_point_group_measured_fraction_full 1.000
_diffrn_reflns_point_group_measured_fraction_max 1.000
_diffrn_reflns_theta_full 25.242
_diffrn_reflns_theta_max 26.361
_diffrn_reflns_theta_min 1.916
_exptl_absorpt_coefficient_mu 4.442
_exptl_absorpt_correction_T_max 0.665
_exptl_absorpt_correction_T_min 0.569
_exptl_absorpt_correction_type multi-scan
_exptl_absorpt_process_details 'SADABS (Bruker, 2014)'
_exptl_crystal_colour colourless
_exptl_crystal_density_diffrn 2.645
_exptl_crystal_description columnar
_exptl_crystal_F_000 2988
_exptl_crystal_size_max 0.300
_exptl_crystal_size_mid 0.200
_exptl_crystal_size_min 0.200
_refine_diff_density_max 1.484
_refine_diff_density_min -0.680
_refine_diff_density_rms 0.143
_refine_ls_extinction_method none
_refine_ls_goodness_of_fit_ref 1.097
_refine_ls_hydrogen_treatment undef
_refine_ls_matrix_type full
_refine_ls_number_parameters 136
_refine_ls_number_reflns 1871
_refine_ls_number_restraints 0
_refine_ls_restrained_S_all 1.097
_refine_ls_R_factor_all 0.0385
_refine_ls_R_factor_gt 0.0231
_refine_ls_shift/su_max 0.001
_refine_ls_shift/su_mean 0.000
_refine_ls_structure_factor_coef Fsqd
_refine_ls_weighting_details 'w=1/[\s^2^(Fo^2^)+(0.0157P)^2^+35.9380P] where P=(Fo^2^+2Fc^2^)/3'
_refine_ls_weighting_scheme calc
_refine_ls_wR_factor_gt 0.0445
_refine_ls_wR_factor_ref 0.0510
_reflns_Friedel_coverage 0.000
_reflns_number_gt 1545
_reflns_number_total 1871
_reflns_threshold_expression 'I > 2\s(I)'
_cod_data_source_file ic5b02081_si_003.cif
_cod_data_source_block BaTFA_iso_final
_cod_original_cell_volume 4107.1(8)
_cod_original_formula_sum 'C4 Ba1 F6 O4'
_cod_database_code 4344770
_shelx_shelxl_version_number 2014/7
_shelx_space_group_comment
;
The symmetry employed for this shelxl refinement is uniquely defined
by the following loop, which should always be used as a source of
symmetry information in preference to the above space-group names.
They are only intended as comments.
;
_shelx_estimated_absorpt_t_min 0.349
_shelx_estimated_absorpt_t_max 0.470

loop_
_space_group_symop_operation_xyz
'x, y, z'
'-y, x-y, z'
'-x+y, -x, z'
'x+2/3, y+1/3, z+1/3'
'-y+2/3, x-y+1/3, z+1/3'
'-x+y+2/3, -x+1/3, z+1/3'
'x+1/3, y+2/3, z+2/3'
'-y+1/3, x-y+2/3, z+2/3'
'-x+y+1/3, -x+2/3, z+2/3'
'-x, -y, -z'
'y, -x+y, -z'
'x-y, x, -z'
'-x+2/3, -y+1/3, -z+1/3'
'y+2/3, -x+y+1/3, -z+1/3'
'x-y+2/3, x+1/3, -z+1/3'
'-x+1/3, -y+2/3, -z+2/3'
'y+1/3, -x+y+2/3, -z+2/3'
'x-y+1/3, x+2/3, -z+2/3'

loop_
_atom_site_label
_atom_site_type_symbol
_atom_site_fract_x
_atom_site_fract_y
_atom_site_fract_z
_atom_site_U_iso_or_equiv
_atom_site_adp_type
_atom_site_occupancy
_atom_site_site_symmetry_order
_atom_site_calc_flag
Ba1 Ba 0.38399(2) 0.40876(2) 0.46111(2) 0.01440(8) Uani 1 1 d
O1 O 0.46179(15) 0.39120(16) 0.2608(2) 0.0206(6) Uani 1 1 d
C1 C 0.5243(2) 0.4321(2) 0.3017(3) 0.0164(8) Uani 1 1 d
C2 C 0.5878(2) 0.4431(2) 0.2151(4) 0.0213(9) Uani 1 1 d
O2 O 0.54022(15) 0.46697(15) 0.4038(2) 0.0205(6) Uani 1 1 d
F1 F 0.56555(15) 0.39269(15) 0.1245(2) 0.0339(7) Uani 1 1 d
F2 F 0.61785(14) 0.50839(14) 0.1580(2) 0.0322(6) Uani 1 1 d
F3 F 0.63992(13) 0.44022(14) 0.2807(2) 0.0292(6) Uani 1 1 d
O3 O 0.40396(15) 0.37828(16) 0.7010(2) 0.0224(7) Uani 1 1 d
O4 O 0.40650(16) 0.34866(16) 0.9027(2) 0.0225(7) Uani 1 1 d
C3 C 0.4350(2) 0.3774(2) 0.8004(4) 0.0189(9) Uani 1 1 d
C4 C 0.5189(3) 0.4177(3) 0.8002(4) 0.0260(10) Uani 1 1 d
F4 F 0.54711(14) 0.44803(15) 0.6861(2) 0.0317(6) Uani 1 1 d
F5 F 0.54551(15) 0.47180(15) 0.8845(2) 0.0374(7) Uani 1 1 d
F6 F 0.54427(14) 0.37409(15) 0.8283(3) 0.0384(7) Uani 1 1 d

loop_
_atom_site_aniso_label
_atom_site_aniso_U_11
_atom_site_aniso_U_22
_atom_site_aniso_U_33
_atom_site_aniso_U_23
_atom_site_aniso_U_13
_atom_site_aniso_U_12
Ba1 0.01447(14) 0.01716(14) 0.00877(11) -0.00162(9) 0.00021(9) 0.00579(11)
O1 0.0177(16) 0.0236(16) 0.0181(14) -0.0031(12) -0.0018(12) 0.0086(14)
C1 0.020(2) 0.016(2) 0.0136(18) 0.0012(16) -0.0011(16) 0.0099(19)
C2 0.015(2) 0.023(2) 0.021(2) -0.0055(17) 0.0017(17) 0.0056(19)
O2 0.0214(16) 0.0192(16) 0.0153(13) -0.0064(11) -0.0001(11) 0.0060(13)
F1 0.0339(16) 0.0400(17) 0.0266(13) -0.0158(12) 0.0019(11) 0.0175(14)
F2 0.0335(16) 0.0312(16) 0.0294(14) 0.0109(11) 0.0135(11) 0.0143(13)
F3 0.0211(14) 0.0341(16) 0.0339(13) -0.0005(12) 0.0010(11) 0.0148(13)
O3 0.0213(16) 0.0292(18) 0.0176(14) 0.0029(12) -0.0024(12) 0.0132(14)
O4 0.0248(17) 0.0232(17) 0.0173(14) 0.0050(12) 0.0042(12) 0.0104(14)
C3 0.022(2) 0.019(2) 0.0167(19) -0.0009(16) -0.0007(17) 0.0110(19)
C4 0.035(3) 0.034(3) 0.016(2) 0.0062(18) 0.0011(18) 0.023(2)
F4 0.0215(14) 0.0384(16) 0.0272(13) 0.0132(12) 0.0095(11) 0.0090(13)
F5 0.0302(16) 0.0348(17) 0.0313(14) -0.0071(12) -0.0048(12) 0.0043(13)
F6 0.0233(15) 0.0361(17) 0.0591(18) 0.0155(14) 0.0001(13) 0.0174(14)

loop_
_atom_type_symbol
_atom_type_description
_atom_type_scat_dispersion_real
_atom_type_scat_dispersion_imag
_atom_type_scat_source
C C 0.0033 0.0016 'International Tables Vol C Tables 4.2.6.8 and 6.1.1.4'
Ba Ba -0.3244 2.2819 'International Tables Vol C Tables 4.2.6.8 and 6.1.1.4'
F F 0.0171 0.0103 'International Tables Vol C Tables 4.2.6.8 and 6.1.1.4'
O O 0.0106 0.0060 'International Tables Vol C Tables 4.2.6.8 and 6.1.1.4'

loop_
_geom_angle_atom_site_label_1
_geom_angle_atom_site_label_2
_geom_angle_atom_site_label_3
_geom_angle
_geom_angle_site_symmetry_1
_geom_angle_site_symmetry_3
O1 Ba1 O4 94.28(9) 5 5_554
O1 Ba1 O3 74.72(8) 5 .
O4 Ba1 O3 158.23(9) 5_554 .
O1 Ba1 O2 81.01(9) 5 10_666
O4 Ba1 O2 127.83(9) 5_554 10_666
O3 Ba1 O2 69.84(9) . 10_666
O1 Ba1 O1 160.98(9) 5 .
O4 Ba1 O1 67.87(8) 5_554 .
O3 Ba1 O1 119.64(8) . .
O2 Ba1 O1 114.75(8) 10_666 .
O1 Ba1 O3 97.36(9) 5 9_554
O4 Ba1 O3 64.71(8) 5_554 9_554
O3 Ba1 O3 97.58(5) . 9_554
O2 Ba1 O3 167.35(8) 10_666 9_554
O1 Ba1 O3 69.63(8) . 9_554
O1 Ba1 O2 153.15(8) 5 .
O4 Ba1 O2 106.15(8) 5_554 .
O3 Ba1 O2 90.68(8) . .
O2 Ba1 O2 72.76(9) 10_666 .
O1 Ba1 O2 45.12(7) . .
O3 Ba1 O2 106.97(8) 9_554 .
O1 Ba1 O4 64.62(8) 5 9_554
O4 Ba1 O4 96.45(4) 5_554 9_554
O3 Ba1 O4 61.94(8) . 9_554
O2 Ba1 O4 126.02(7) 10_666 9_554
O1 Ba1 O4 109.36(8) . 9_554
O3 Ba1 O4 43.92(7) 9_554 9_554
O2 Ba1 O4 128.04(8) . 9_554
O1 Ba1 F4 106.20(8) 5 10_666
O4 Ba1 F4 69.48(8) 5_554 10_666
O3 Ba1 F4 131.25(8) . 10_666
O2 Ba1 F4 62.49(7) 10_666 10_666
O1 Ba1 F4 74.54(8) . 10_666
O3 Ba1 F4 129.52(7) 9_554 10_666
O2 Ba1 F4 66.62(7) . 10_666
O4 Ba1 F4 163.25(7) 9_554 10_666
O1 Ba1 C1 174.28(10) 5 .
O4 Ba1 C1 86.75(9) 5_554 .
O3 Ba1 C1 106.10(9) . .
O2 Ba1 C1 93.92(9) 10_666 .
O1 Ba1 C1 22.39(9) . .
O3 Ba1 C1 88.17(9) 9_554 .
O2 Ba1 C1 22.73(8) . .
O4 Ba1 C1 120.89(9) 9_554 .
F4 Ba1 C1 68.88(9) 10_666 .
O1 Ba1 C3 81.29(9) 5 9_554
O4 Ba1 C3 80.73(9) 5_554 9_554
O3 Ba1 C3 79.08(9) . 9_554
O2 Ba1 C3 147.32(9) 10_666 9_554
O1 Ba1 C3 89.05(9) . 9_554
O3 Ba1 C3 21.88(8) 9_554 9_554
O2 Ba1 C3 118.54(9) . 9_554
O4 Ba1 C3 22.07(8) 9_554 9_554
F4 Ba1 C3 149.61(8) 10_666 9_554
C1 Ba1 C3 104.42(10) . 9_554
O1 Ba1 Ba1 39.95(6) 5 5
O4 Ba1 Ba1 119.94(6) 5_554 5
O3 Ba1 Ba1 41.18(6) . 5
O2 Ba1 Ba1 88.63(6) 10_666 5
O1 Ba1 Ba1 144.09(6) . 5
O3 Ba1 Ba1 82.30(5) 9_554 5
O2 Ba1 Ba1 131.75(5) . 5
O4 Ba1 Ba1 38.51(5) 9_554 5
F4 Ba1 Ba1 141.20(5) 10_666 5
C1 Ba1 Ba1 143.19(7) . 5
C3 Ba1 Ba1 60.55(7) 9_554 5
C1 O1 Ba1 157.0(3) . 9_554
C1 O1 Ba1 98.2(2) . .
Ba1 O1 Ba1 102.76(9) 9_554 .
O1 C1 O2 126.0(4) . .
O1 C1 C2 116.7(3) . .
O2 C1 C2 117.2(3) . .
O1 C1 Ba1 59.4(2) . .
O2 C1 Ba1 66.6(2) . .
C2 C1 Ba1 175.1(3) . .
F1 C2 F3 107.5(3) . .
F1 C2 F2 107.8(3) . .
F3 C2 F2 107.5(3) . .
F1 C2 C1 111.6(3) . .
F3 C2 C1 111.9(3) . .
F2 C2 C1 110.4(3) . .
C1 O2 Ba1 151.7(3) . 10_666
C1 O2 Ba1 90.7(2) . .
Ba1 O2 Ba1 107.24(9) 10_666 .
C3 O3 Ba1 160.4(3) . .
C3 O3 Ba1 98.7(2) . 5
Ba1 O3 Ba1 100.66(9) . 5
C3 O4 Ba1 172.9(3) . 9
C3 O4 Ba1 89.8(2) . 5
Ba1 O4 Ba1 96.30(9) 9 5
O4 C3 O3 127.4(4) . .
O4 C3 C4 114.8(3) . .
O3 C3 C4 117.8(3) . .
O4 C3 Ba1 68.1(2) . 5
O3 C3 Ba1 59.4(2) . 5
C4 C3 Ba1 173.9(3) . 5
F6 C4 F5 108.1(4) . .
F6 C4 F4 107.1(4) . .
F5 C4 F4 106.3(4) . .
F6 C4 C3 112.1(4) . .
F5 C4 C3 110.6(3) . .
F4 C4 C3 112.3(3) . .
C4 F4 Ba1 143.3(3) . 10_666

loop_
_geom_bond_atom_site_label_1
_geom_bond_atom_site_label_2
_geom_bond_distance
_geom_bond_site_symmetry_2
Ba1 O1 2.654(3) 5
Ba1 O4 2.676(3) 5_554
Ba1 O3 2.686(3) .
Ba1 O2 2.707(3) 10_666
Ba1 O1 2.813(3) .
Ba1 O3 2.863(3) 9_554
Ba1 O2 2.968(3) .
Ba1 O4 3.050(3) 9_554
Ba1 F4 3.056(2) 10_666
Ba1 C1 3.234(4) .
Ba1 C3 3.287(4) 9_554
O1 C1 1.245(5) .
O1 Ba1 2.654(3) 9_554
C1 O2 1.250(5) .
C1 C2 1.544(5) .
C2 F1 1.331(5) .
C2 F3 1.332(5) .
C2 F2 1.345(5) .
O2 Ba1 2.707(3) 10_666
O3 C3 1.239(5) .
O3 Ba1 2.863(3) 5
O4 C3 1.235(5) .
O4 Ba1 2.676(3) 9
O4 Ba1 3.050(3) 5
C3 C4 1.544(6) .
C3 Ba1 3.287(4) 5
C4 F6 1.318(5) .
C4 F5 1.333(5) .
C4 F4 1.351(5) .
F4 Ba1 3.056(2) 10_666

loop_
_geom_torsion_atom_site_label_1
_geom_torsion_atom_site_label_2
_geom_torsion_atom_site_label_3
_geom_torsion_atom_site_label_4
_geom_torsion
_geom_torsion_site_symmetry_1
_geom_torsion_site_symmetry_4
Ba1 O1 C1 O2 -155.1(4) 9_554 .
Ba1 O1 C1 O2 0.5(5) . .
Ba1 O1 C1 C2 27.7(9) 9_554 .
Ba1 O1 C1 C2 -176.6(3) . .
Ba1 O1 C1 Ba1 -155.7(7) 9_554 .
O1 C1 C2 F1 -15.9(5) . .
O2 C1 C2 F1 166.7(4) . .
O1 C1 C2 F3 -136.4(4) . .
O2 C1 C2 F3 46.2(5) . .
O1 C1 C2 F2 103.9(4) . .
O2 C1 C2 F2 -73.5(4) . .
O1 C1 O2 Ba1 -130.9(5) . 10_666
C2 C1 O2 Ba1 46.3(7) . 10_666
Ba1 C1 O2 Ba1 -130.4(5) . 10_666
O1 C1 O2 Ba1 -0.5(4) . .
C2 C1 O2 Ba1 176.6(3) . .
Ba1 O4 C3 O3 -4.5(5) 5 .
Ba1 O4 C3 C4 174.2(3) 5 .
Ba1 O3 C3 O4 176.0(5) . .
Ba1 O3 C3 O4 4.9(5) 5 .
Ba1 O3 C3 C4 -2.6(11) . .
Ba1 O3 C3 C4 -173.8(3) 5 .
Ba1 O3 C3 Ba1 171.2(9) . 5
O4 C3 C4 F6 59.4(5) . .
O3 C3 C4 F6 -121.8(4) . .
O4 C3 C4 F5 -61.4(5) . .
O3 C3 C4 F5 117.4(4) . .
O4 C3 C4 F4 -180.0(4) . .
O3 C3 C4 F4 -1.2(6) . .
F6 C4 F4 Ba1 -136.8(3) . 10_666
F5 C4 F4 Ba1 -21.4(6) . 10_666
C3 C4 F4 Ba1 99.7(5) . 10_666
